data_2241671
loop_
_publ_author_name
'Oishi, Takeshi'
'Tsuzaki, Shun'
'Sugai, Tomoya'
'Sato, Takaaki'
'Chida, Noritaka'

_publ_section_title
;
 Crystal structure of
 (+)-<i>N</i>-[(1<i>R</i>,5<i>S</i>,6<i>S</i>,9<i>S</i>)-5-hydroxymethyl-3,3,9-trimethyl-8-oxo-2,4,7-trioxabicyclo[4.3.0]nonan-9-yl]acetamide
;
_journal_coeditor_code IS5451
_journal_issue 5
_journal_name_full 'Acta Crystallographica Section E'
_journal_page_first 756
_journal_page_last 759
_journal_paper_doi 10.1107/S2056989016006800
_journal_volume 72
_journal_year 2016
_chemical_formula_iupac 'C12 H19 N O6'
_chemical_formula_moiety 'C12 H19 N O6'
_chemical_formula_sum 'C12 H19 N O6'
_chemical_formula_weight 273.28
_chemical_melting_point_gt 497
_chemical_melting_point_lt 498
_chemical_name_systematic
(+)-<i>N</i>-[(1<i>R</i>,5<i>S</i>,6<i>S</i>,9<i>S</i>)-5-Hydroxymethyl-3,3,9-trimethyl-8-oxo-2,4,7-trioxabicyclo[4.3.0]nonan-9-yl]acetamide
_space_group_crystal_system monoclinic
_space_group_IT_number 4
_space_group_name_Hall 'P 2yb'
_space_group_name_H-M_alt 'P 1 21 1'
_symmetry_space_group_name_Hall 'P 2yb'
_symmetry_space_group_name_H-M 'P 1 21 1'
_atom_sites_solution_hydrogens geom
_atom_sites_solution_primary direct
_atom_sites_solution_secondary difmap
_cell_angle_alpha 90
_cell_angle_beta 108.142(2)
_cell_angle_gamma 90
_cell_formula_units_Z 2
_cell_length_a 8.2102(3)
_cell_length_b 9.9513(3)
_cell_length_c 8.7480(3)
_cell_measurement_reflns_used 5609
_cell_measurement_temperature 90
_cell_measurement_theta_max 66.4474
_cell_measurement_theta_min 5.3210
_cell_volume 679.20(4)
_computing_cell_refinement
;
<i>SAINT</i> (Bruker, 2014)
;
_computing_data_collection
;
<i>APEX2</i> (Bruker, 2014)
;
_computing_data_reduction
;
<i>SAINT</i> (Bruker, 2014)
;
_computing_molecular_graphics
;
<i>Mercury</i> (Macrae <i>et al.</i>, 2006)
;
_computing_publication_material
;
<i>publCIF</i> (Westrip, 2010) and <i>PLATON</i> (Spek, 2009)
;
_computing_structure_refinement
;
<i>SHELXL2014</i> (Sheldrick, 2015)
;
_computing_structure_solution
;
<i>SHELXS2013</i> (Sheldrick, 2008)
;
_diffrn_ambient_temperature 90
_diffrn_detector_area_resol_mean 10.4167
_diffrn_measured_fraction_theta_full 0.995
_diffrn_measured_fraction_theta_max 0.995
_diffrn_measurement_device_type 'Bruker D8 Venture'
_diffrn_measurement_method '\f and \w scans'
_diffrn_radiation_monochromator 'multilayered confocal mirror'
_diffrn_radiation_type CuK\a
_diffrn_radiation_wavelength 1.54178
_diffrn_reflns_av_R_equivalents 0.0393
_diffrn_reflns_limit_h_max 9
_diffrn_reflns_limit_h_min -9
_diffrn_reflns_limit_k_max 11
_diffrn_reflns_limit_k_min -11
_diffrn_reflns_limit_l_max 10
_diffrn_reflns_limit_l_min -10
_diffrn_reflns_number 8304
_diffrn_reflns_theta_full 66.75
_diffrn_reflns_theta_max 66.75
_diffrn_reflns_theta_min 5.32
_diffrn_standards_number 0
_exptl_absorpt_coefficient_mu 0.909
_exptl_absorpt_correction_T_max 0.94
_exptl_absorpt_correction_T_min 0.88
_exptl_absorpt_correction_type multi-scan
_exptl_absorpt_process_details
;
(<i>SADABS</i>; Bruker, 2014)
;
_exptl_crystal_colour colorless
_exptl_crystal_density_diffrn 1.336
_exptl_crystal_density_method 'not measured'
_exptl_crystal_description prism
_exptl_crystal_F_000 292
_exptl_crystal_size_max 0.140
_exptl_crystal_size_mid 0.140
_exptl_crystal_size_min 0.070
_refine_diff_density_max 0.203
_refine_diff_density_min -0.183
_refine_ls_abs_structure_details
;
Flack <i>x</i> determined using 941 quotients
[(<i>I</i>^+^)-(<i>I</i>^-^)]/[(<i>I</i>^+^)+(<i>I</i>^-^)]
(Parsons <i>et al.</i>, 2013)
;
_refine_ls_abs_structure_Flack 0.13(11)
_refine_ls_extinction_method none
_refine_ls_goodness_of_fit_ref 1.002
_refine_ls_hydrogen_treatment constr
_refine_ls_matrix_type full
_refine_ls_number_parameters 177
_refine_ls_number_reflns 2386
_refine_ls_number_restraints 1
_refine_ls_restrained_S_all 1.002
_refine_ls_R_factor_all 0.0370
_refine_ls_R_factor_gt 0.0323
_refine_ls_shift/su_max 0.000
_refine_ls_shift/su_mean 0.000
_refine_ls_structure_factor_coef Fsqd
_refine_ls_weighting_details 'w=1/[\s^2^(Fo^2^)+0.3240P] where P=(Fo^2^+2Fc^2^)/3'
_refine_ls_weighting_scheme calc
_refine_ls_wR_factor_gt 0.0651
_refine_ls_wR_factor_ref 0.0678
_reflns_number_gt 2235
_reflns_number_total 2386
_reflns_threshold_expression 'I > 2\s(I)'
_cod_data_source_file is5451sup1.cif
_cod_data_source_block I
_cod_database_code 2241671

loop_
_space_group_symop_operation_xyz
'x, y, z'
'-x, y+1/2, -z'

loop_
_atom_site_type_symbol
_atom_site_label
_atom_site_fract_x
_atom_site_fract_y
_atom_site_fract_z
_atom_site_U_iso_or_equiv
_atom_site_adp_type
_atom_site_calc_flag
_atom_site_occupancy
C C1 0.9761(3) 0.3025(3) 0.3147(3) 0.0188(6) Uani d 1
H H1 0.9423 0.3845 0.2459 0.023 Uiso calc 1
O O2 0.8860(2) 0.18536(19) 0.2398(2) 0.0201(4) Uani d 1
C C3 0.7125(3) 0.1762(3) 0.2378(3) 0.0206(6) Uani d 1
O O4 0.7068(2) 0.17674(19) 0.3987(2) 0.0210(4) Uani d 1
C C5 0.7792(3) 0.2941(3) 0.4887(3) 0.0204(6) Uani d 1
H H5 0.7051 0.3729 0.4412 0.024 Uiso calc 1
C C6 0.9578(3) 0.3214(3) 0.4822(3) 0.0199(6) Uani d 1
H H6 0.9921 0.4151 0.5201 0.024 Uiso calc 1
O O7 1.0816(2) 0.22653(18) 0.5827(2) 0.0209(4) Uani d 1
C C8 1.2000(3) 0.1928(3) 0.5118(3) 0.0197(6) Uani d 1
C C9 1.1663(3) 0.2685(3) 0.3525(3) 0.0188(6) Uani d 1
O O10 1.3137(2) 0.1152(2) 0.5716(2) 0.0250(5) Uani d 1
N N11 1.2014(3) 0.1803(2) 0.2341(2) 0.0189(5) Uani d 1
H H11 1.2597 0.1056 0.2656 0.023 Uiso calc 1
C C12 1.1456(3) 0.2118(3) 0.0764(3) 0.0199(6) Uani d 1
C C13 1.1567(4) 0.1008(3) -0.0361(3) 0.0243(6) Uani d 1
H H13A 1.2479 0.0382 0.0198 0.037 Uiso calc 1
H H13B 1.1822 0.139 -0.1294 0.037 Uiso calc 1
H H13C 1.0471 0.0528 -0.0722 0.037 Uiso calc 1
O O14 1.0868(2) 0.32336(19) 0.0272(2) 0.0232(4) Uani d 1
C C15 0.7705(4) 0.2708(3) 0.6581(3) 0.0223(6) Uani d 1
H H15A 0.6511 0.2505 0.6536 0.027 Uiso calc 1
H H15B 0.8432 0.1931 0.7074 0.027 Uiso calc 1
O O16 0.8286(2) 0.3877(2) 0.7522(2) 0.0251(4) Uani d 1
H H16 0.9172 0.3693 0.8284 0.038 Uiso calc 1
C C17 0.6531(4) 0.0385(3) 0.1716(3) 0.0265(6) Uani d 1
H H17A 0.735 -0.0292 0.2314 0.04 Uiso calc 1
H H17B 0.6455 0.035 0.0577 0.04 Uiso calc 1
H H17C 0.54 0.0202 0.1828 0.04 Uiso calc 1
C C18 0.6035(4) 0.2878(3) 0.1367(3) 0.0248(6) Uani d 1
H H18A 0.646 0.3752 0.1842 0.037 Uiso calc 1
H H18B 0.484 0.2765 0.1339 0.037 Uiso calc 1
H H18C 0.6104 0.2834 0.027 0.037 Uiso calc 1
C C19 1.2807(3) 0.3934(3) 0.3836(3) 0.0225(6) Uani d 1
H H19A 1.2492 0.4528 0.4593 0.034 Uiso calc 1
H H19B 1.2653 0.4411 0.2821 0.034 Uiso calc 1
H H19C 1.4009 0.3663 0.4295 0.034 Uiso calc 1

loop_
_atom_site_aniso_label
_atom_site_aniso_U_11
_atom_site_aniso_U_22
_atom_site_aniso_U_33
_atom_site_aniso_U_12
_atom_site_aniso_U_13
_atom_site_aniso_U_23
C1 0.0219(13) 0.0169(14) 0.0158(12) -0.0014(11) 0.0034(10) 0.0009(11)
O2 0.0200(9) 0.0209(10) 0.0178(8) -0.0027(8) 0.0033(7) -0.0019(8)
C3 0.0201(13) 0.0240(14) 0.0163(12) -0.0004(12) 0.0036(10) 0.0020(13)
O4 0.0253(10) 0.0196(10) 0.0165(9) -0.0042(8) 0.0044(7) -0.0005(8)
C5 0.0235(14) 0.0174(14) 0.0190(13) 0.0008(11) 0.0049(10) -0.0018(12)
C6 0.0247(15) 0.0149(14) 0.0179(13) 0.0023(11) 0.0035(11) -0.0008(11)
O7 0.0227(10) 0.0232(11) 0.0155(9) 0.0015(8) 0.0038(7) 0.0010(8)
C8 0.0202(13) 0.0199(14) 0.0162(12) -0.0041(11) 0.0016(10) -0.0031(12)
C9 0.0217(14) 0.0185(14) 0.0150(12) 0.0001(10) 0.0039(10) -0.0021(11)
O10 0.0265(11) 0.0251(11) 0.0199(10) 0.0042(9) 0.0021(8) 0.0016(9)
N11 0.0204(11) 0.0182(11) 0.0168(11) 0.0034(9) 0.0040(8) -0.0010(10)
C12 0.0160(12) 0.0230(15) 0.0196(13) -0.0034(11) 0.0043(10) -0.0029(12)
C13 0.0298(16) 0.0242(15) 0.0185(13) 0.0026(12) 0.0069(11) -0.0003(12)
O14 0.0292(10) 0.0189(11) 0.0190(9) 0.0018(8) 0.0040(8) 0.0024(8)
C15 0.0244(15) 0.0226(15) 0.0191(13) -0.0023(11) 0.0057(11) -0.0022(12)
O16 0.0310(11) 0.0215(10) 0.0188(10) 0.0032(9) 0.0018(8) -0.0035(9)
C17 0.0260(15) 0.0288(16) 0.0223(14) -0.0040(12) 0.0040(12) -0.0041(13)
C18 0.0223(14) 0.0299(17) 0.0195(13) -0.0006(12) 0.0028(11) 0.0035(13)
C19 0.0229(14) 0.0216(14) 0.0219(14) -0.0021(11) 0.0053(11) -0.0020(13)

loop_
_atom_type_symbol
_atom_type_description
_atom_type_scat_dispersion_real
_atom_type_scat_dispersion_imag
_atom_type_scat_source
C C 0.0181 0.0091 'International Tables Vol C Tables 4.2.6.8 and 6.1.1.4'
H H 0.0000 0.0000 'International Tables Vol C Tables 4.2.6.8 and 6.1.1.4'
N N 0.0311 0.0180 'International Tables Vol C Tables 4.2.6.8 and 6.1.1.4'
O O 0.0492 0.0322 'International Tables Vol C Tables 4.2.6.8 and 6.1.1.4'

loop_
_geom_angle_atom_site_label_1
_geom_angle_atom_site_label_2
_geom_angle_atom_site_label_3
_geom_angle
O2 C1 C6 110.4(2)
O2 C1 C9 105.5(2)
C6 C1 C9 102.6(2)
O2 C1 H1 112.6
C6 C1 H1 112.6
C9 C1 H1 112.6
C3 O2 C1 115.6(2)
O2 C3 O4 109.22(18)
O2 C3 C17 105.4(2)
O4 C3 C17 106.1(2)
O2 C3 C18 111.4(2)
O4 C3 C18 112.1(2)
C17 C3 C18 112.2(2)
C3 O4 C5 114.3(2)
O4 C5 C6 111.6(2)
O4 C5 C15 105.8(2)
C6 C5 C15 113.9(2)
O4 C5 H5 108.5
C6 C5 H5 108.5
C15 C5 H5 108.5
O7 C6 C5 111.2(2)
O7 C6 C1 103.9(2)
C5 C6 C1 113.6(2)
O7 C6 H6 109.3
C5 C6 H6 109.3
C1 C6 H6 109.3
C8 O7 C6 110.5(2)
O10 C8 O7 122.3(2)
O10 C8 C9 127.5(2)
O7 C8 C9 110.1(2)
N11 C9 C19 111.8(2)
N11 C9 C1 113.3(2)
C19 C9 C1 112.8(2)
N11 C9 C8 109.3(2)
C19 C9 C8 108.1(2)
C1 C9 C8 100.9(2)
C12 N11 C9 120.6(2)
C12 N11 H11 119.7
C9 N11 H11 119.7
O14 C12 N11 122.6(3)
O14 C12 C13 122.0(2)
N11 C12 C13 115.4(2)
C12 C13 H13A 109.5
C12 C13 H13B 109.5
H13A C13 H13B 109.5
C12 C13 H13C 109.5
H13A C13 H13C 109.5
H13B C13 H13C 109.5
O16 C15 C5 109.3(2)
O16 C15 H15A 109.8
C5 C15 H15A 109.8
O16 C15 H15B 109.8
C5 C15 H15B 109.8
H15A C15 H15B 108.3
C15 O16 H16 109.5
C3 C17 H17A 109.5
C3 C17 H17B 109.5
H17A C17 H17B 109.5
C3 C17 H17C 109.5
H17A C17 H17C 109.5
H17B C17 H17C 109.5
C3 C18 H18A 109.5
C3 C18 H18B 109.5
H18A C18 H18B 109.5
C3 C18 H18C 109.5
H18A C18 H18C 109.5
H18B C18 H18C 109.5
C9 C19 H19A 109.5
C9 C19 H19B 109.5
H19A C19 H19B 109.5
C9 C19 H19C 109.5
H19A C19 H19C 109.5
H19B C19 H19C 109.5

loop_
_geom_bond_atom_site_label_1
_geom_bond_atom_site_label_2
_geom_bond_distance
C1 O2 1.426(3)
C1 C6 1.530(4)
C1 C9 1.530(4)
C1 H1 1.0
O2 C3 1.422(3)
C3 O4 1.423(3)
C3 C17 1.509(4)
C3 C18 1.525(4)
O4 C5 1.431(3)
C5 C6 1.510(4)
C5 C15 1.523(4)
C5 H5 1.0
C6 O7 1.463(3)
C6 H6 1.0
O7 C8 1.349(3)
C8 O10 1.199(3)
C8 C9 1.532(4)
C9 N11 1.453(3)
C9 C19 1.530(4)
N11 C12 1.348(3)
N11 H11 0.88
C12 O14 1.233(3)
C12 C13 1.501(4)
C13 H13A 0.98
C13 H13B 0.98
C13 H13C 0.98
C15 O16 1.419(3)
C15 H15A 0.99
C15 H15B 0.99
O16 H16 0.84
C17 H17A 0.98
C17 H17B 0.98
C17 H17C 0.98
C18 H18A 0.98
C18 H18B 0.98
C18 H18C 0.98
C19 H19A 0.98
C19 H19B 0.98
C19 H19C 0.98

loop_
_geom_hbond_atom_site_label_D
_geom_hbond_atom_site_label_H
_geom_hbond_atom_site_label_A
_geom_hbond_site_symmetry_A
_geom_hbond_distance_DH
_geom_hbond_distance_HA
_geom_hbond_distance_DA
_geom_hbond_angle_DHA
_geom_hbond_publ_flag
O16 H16 O14 1_556 0.84 1.91 2.742(2) 168 y
N11 H11 O16 2_746 0.88 2.28 2.928(3) 131 y
C5 H5 O10 2_756 1.00 2.42 3.289(3) 145 y
C19 H19A O4 2_756 0.98 2.52 3.386(3) 147 y
C13 H13B O7 1_554 0.98 2.55 3.433(3) 150 y
C13 H13C O14 2_745 0.98 2.62 3.424(3) 140 y

loop_
_geom_torsion_atom_site_label_1
_geom_torsion_atom_site_label_2
_geom_torsion_atom_site_label_3
_geom_torsion_atom_site_label_4
_geom_torsion
C6 C1 O2 C3 51.4(3)
C9 C1 O2 C3 161.5(2)
C1 O2 C3 O4 -59.9(3)
C1 O2 C3 C17 -173.5(2)
C1 O2 C3 C18 64.6(3)
O2 C3 O4 C5 59.4(3)
C17 C3 O4 C5 172.6(2)
C18 C3 O4 C5 -64.6(3)
C3 O4 C5 C6 -52.2(3)
C3 O4 C5 C15 -176.5(2)
O4 C5 C6 O7 -74.1(3)
C15 C5 C6 O7 45.7(3)
O4 C5 C6 C1 42.7(3)
C15 C5 C6 C1 162.4(2)
O2 C1 C6 O7 79.1(2)
C9 C1 C6 O7 -32.9(2)
O2 C1 C6 C5 -41.8(3)
C9 C1 C6 C5 -153.9(2)
C5 C6 O7 C8 142.6(2)
C1 C6 O7 C8 20.1(3)
C6 O7 C8 O10 -179.4(2)
C6 O7 C8 C9 1.5(3)
O2 C1 C9 N11 33.6(3)
C6 C1 C9 N11 149.3(2)
O2 C1 C9 C19 161.8(2)
C6 C1 C9 C19 -82.5(3)
O2 C1 C9 C8 -83.1(2)
C6 C1 C9 C8 32.6(3)
O10 C8 C9 N11 39.2(4)
O7 C8 C9 N11 -141.7(2)
O10 C8 C9 C19 -82.7(3)
O7 C8 C9 C19 96.4(2)
O10 C8 C9 C1 158.7(3)
O7 C8 C9 C1 -22.2(3)
C19 C9 N11 C12 -75.4(3)
C1 C9 N11 C12 53.3(3)
C8 C9 N11 C12 164.9(2)
C9 N11 C12 O14 11.3(4)
C9 N11 C12 C13 -167.6(2)
O4 C5 C15 O16 -175.7(2)
C6 C5 C15 O16 61.4(3)

_cod_database_fobs_code 2241671
